data_2210857
loop_
_publ_author_name
'Eey, Stanley Tze Chiang'
'Lai, Chian Sing'
'Tiekink, Edward R. T.'

_publ_section_title
;
 Tris(<i>O</i>,<i>O</i>'-dicyclohexyl
 dithiophosphato-\k^2^<i>S</i>,<i>S</i>')bismuth(III) chloroform
 disolvate
;
_journal_coeditor_code AT2126
_journal_issue 11
_journal_name_full 'Acta Crystallographica Section E'
_journal_page_first m2878
_journal_page_last m2880
_journal_paper_doi 10.1107/S1600536806040487
_journal_volume 62
_journal_year 2006
_chemical_formula_iupac '[Bi (C12 H22 O2 P S2)3] , 2C H Cl3'
_chemical_formula_moiety 'C36 H66 Bi  O6 P3 S6 , 2C H Cl3'
_chemical_formula_sum 'C38 H68 Bi Cl6 O6 P3 S6'
_chemical_formula_weight 1327.87
_chemical_name_systematic
;
Tris(O,O'-dicyclohexyldithiophosphato-S,S')bismuth(III) chloroform disolvate
;
_space_group_IT_number 14
_symmetry_cell_setting monoclinic
_symmetry_space_group_name_Hall '-P 2yn'
_symmetry_space_group_name_H-M 'P 1 21/n 1'
_atom_sites_solution_hydrogens geom
_atom_sites_solution_primary direct
_atom_sites_solution_secondary difmap
_audit_creation_method SHELXL97
_cell_angle_alpha 90
_cell_angle_beta 105.3900(10)
_cell_angle_gamma 90
_cell_formula_units_Z 4
_cell_length_a 17.4376(7)
_cell_length_b 16.0715(7)
_cell_length_c 20.6221(8)
_cell_measurement_reflns_used 3874
_cell_measurement_temperature 223(2)
_cell_measurement_theta_max 20.1
_cell_measurement_theta_min 2.2
_cell_volume 5572.1(4)
_computing_cell_refinement 'SAINT (Bruker, 2000)'
_computing_data_collection 'SMART (Bruker, 2000)'
_computing_data_reduction 'SHELXTL (Bruker, 2000)'
_computing_molecular_graphics 'ORTEPII (Johnson, 1976) and DIAMOND (Brandenburg, 2006)'
_computing_publication_material SHELXL97
_computing_structure_refinement 'SHELXL97 (Sheldrick, 1997)'
_computing_structure_solution 'PATTY in DIRDIF92 (Beurskens <i>et al.</i>,  1992)'
_diffrn_ambient_temperature 223(2)
_diffrn_measured_fraction_theta_full 1.000
_diffrn_measured_fraction_theta_max 1.000
_diffrn_measurement_device_type 'Bruker AXS SMART CCD area-detector'
_diffrn_measurement_method '\f and \w'
_diffrn_radiation_monochromator graphite
_diffrn_radiation_source 'fine-focus sealed tube'
_diffrn_radiation_type MoK\a
_diffrn_radiation_wavelength 0.71069
_diffrn_reflns_av_R_equivalents 0.073
_diffrn_reflns_av_sigmaI/netI 0.086
_diffrn_reflns_limit_h_max 21
_diffrn_reflns_limit_h_min -22
_diffrn_reflns_limit_k_max 20
_diffrn_reflns_limit_k_min -20
_diffrn_reflns_limit_l_max 20
_diffrn_reflns_limit_l_min -26
_diffrn_reflns_number 39037
_diffrn_reflns_theta_full 27.5
_diffrn_reflns_theta_max 27.5
_diffrn_reflns_theta_min 1.4
_diffrn_standards_decay_% 0
_diffrn_standards_number 0
_exptl_absorpt_coefficient_mu 3.802
_exptl_absorpt_correction_T_max 1
_exptl_absorpt_correction_T_min 0.535
_exptl_absorpt_correction_type multi-scan
_exptl_absorpt_process_details '(SADABS, Bruker, 2000)'
_exptl_crystal_colour yellow
_exptl_crystal_density_diffrn 1.583
_exptl_crystal_density_method 'not measured'
_exptl_crystal_description plate
_exptl_crystal_F_000 2680
_exptl_crystal_size_max 0.23
_exptl_crystal_size_mid 0.17
_exptl_crystal_size_min 0.03
_refine_diff_density_max 1.83
_refine_diff_density_min -0.82
_refine_ls_extinction_method none
_refine_ls_goodness_of_fit_ref 1.01
_refine_ls_hydrogen_treatment constr
_refine_ls_matrix_type full
_refine_ls_number_parameters 554
_refine_ls_number_reflns 12799
_refine_ls_number_restraints 0
_refine_ls_restrained_S_all 1.01
_refine_ls_R_factor_all 0.082
_refine_ls_R_factor_gt 0.049
_refine_ls_shift/su_max 0.000
_refine_ls_shift/su_mean 0.000
_refine_ls_structure_factor_coef Fsqd
_refine_ls_weighting_details 'calc w = 1/[\s^2^(Fo^2^)+(0.0375P)^2^] where P=(Fo^2^+2Fc^2^)/3'
_refine_ls_weighting_scheme calc
_refine_ls_wR_factor_gt 0.093
_refine_ls_wR_factor_ref 0.103
_reflns_number_gt 9075
_reflns_number_total 12799
_reflns_threshold_expression I>2\s(I)
_cod_data_source_file at2126.cif
_cod_data_source_block I
_cod_original_sg_symbol_H-M 'P 21/n'
_cod_database_code 2210857
_cod_database_fobs_code 2210857

loop_
_symmetry_equiv_pos_as_xyz
'x, y, z'
'-x+1/2, y+1/2, -z+1/2'
'-x, -y, -z'
'x-1/2, -y-1/2, z-1/2'

loop_
_atom_site_type_symbol
_atom_site_label
_atom_site_fract_x
_atom_site_fract_y
_atom_site_fract_z
_atom_site_U_iso_or_equiv
_atom_site_adp_type
_atom_site_calc_flag
_atom_site_refinement_flags
_atom_site_occupancy
_atom_site_disorder_assembly
_atom_site_disorder_group
Bi Bi 0.093282(12) 0.094368(13) 0.095689(10) 0.02664(7) Uani d . 1 . .
Cl Cl1 -0.23008(14) 0.00861(17) 0.32236(12) 0.0991(8) Uani d . 1 . .
Cl Cl2 -0.10651(16) 0.09892(16) 0.41543(14) 0.1061(9) Uani d . 1 . .
Cl Cl3 -0.09301(14) -0.07703(14) 0.39994(12) 0.0909(7) Uani d . 1 . .
S S1 0.22749(9) 0.03085(9) 0.18382(7) 0.0334(3) Uani d . 1 . .
S S2 0.16975(9) -0.01037(9) 0.02078(7) 0.0365(3) Uani d . 1 . .
S S3 0.05225(9) 0.17332(9) 0.19961(7) 0.0352(3) Uani d . 1 . .
S S4 -0.01044(9) -0.01258(10) 0.14074(7) 0.0396(4) Uani d . 1 . .
S S5 0.16642(8) 0.23748(9) 0.07003(7) 0.0345(3) Uani d . 1 . .
S S6 -0.01660(9) 0.18120(9) -0.00585(7) 0.0367(3) Uani d . 1 . .
P P1 0.25505(8) -0.02393(9) 0.10594(7) 0.0267(3) Uani d . 1 . .
P P2 -0.01245(8) 0.07347(9) 0.20957(7) 0.0292(3) Uani d . 1 . .
P P3 0.06500(8) 0.26981(9) 0.00278(6) 0.0272(3) Uani d . 1 . .
O O1 0.3386(2) 0.0071(2) 0.09992(19) 0.0377(9) Uani d . 1 . .
O O2 0.2792(2) -0.1170(2) 0.12171(18) 0.0346(9) Uani d . 1 . .
O O3 0.0129(2) 0.0395(3) 0.28391(17) 0.0362(9) Uani d . 1 . .
O O4 -0.0997(2) 0.0969(3) 0.20988(18) 0.0402(10) Uani d . 1 . .
O O5 0.0350(2) 0.3574(2) 0.01862(17) 0.0334(9) Uani d . 1 . .
O O6 0.0798(2) 0.2950(2) -0.06637(17) 0.0350(9) Uani d . 1 . .
C C1 0.3549(3) 0.0961(4) 0.0954(3) 0.0400(14) Uani d . 1 . .
H H1 0.3108 0.1286 0.1046 0.048 Uiso calc R 1 . .
C C2 0.4299(4) 0.1150(4) 0.1477(3) 0.059(2) Uani d . 1 . .
H H2A 0.4728 0.0793 0.1413 0.071 Uiso calc R 1 . .
H H2B 0.4226 0.1036 0.1924 0.071 Uiso calc R 1 . .
C C3 0.4524(5) 0.2063(5) 0.1432(4) 0.085(3) Uani d . 1 . .
H H3A 0.5033 0.2172 0.1761 0.102 Uiso calc R 1 . .
H H3B 0.4120 0.2416 0.1545 0.102 Uiso calc R 1 . .
C C4 0.4592(4) 0.2287(4) 0.0740(3) 0.0581(19) Uani d . 1 . .
H H4A 0.5040 0.1987 0.0646 0.070 Uiso calc R 1 . .
H H4B 0.4693 0.2885 0.0719 0.070 Uiso calc R 1 . .
C C5 0.3833(4) 0.2064(4) 0.0218(4) 0.062(2) Uani d . 1 . .
H H5A 0.3400 0.2418 0.0280 0.075 Uiso calc R 1 . .
H H5B 0.3900 0.2174 -0.0231 0.075 Uiso calc R 1 . .
C C6 0.3611(4) 0.1158(4) 0.0265(3) 0.0539(18) Uani d . 1 . .
H H6A 0.3100 0.1046 -0.0062 0.065 Uiso calc R 1 . .
H H6B 0.4015 0.0802 0.0155 0.065 Uiso calc R 1 . .
C C7 0.2230(3) -0.1741(3) 0.1408(2) 0.0307(12) Uani d . 1 . .
H H7 0.1711 -0.1458 0.1345 0.037 Uiso calc R 1 . .
C C8 0.2561(4) -0.1964(3) 0.2145(3) 0.0383(14) Uani d . 1 . .
H H8A 0.2599 -0.1463 0.2422 0.046 Uiso calc R 1 . .
H H8B 0.3096 -0.2199 0.2217 0.046 Uiso calc R 1 . .
C C9 0.2019(4) -0.2594(4) 0.2348(3) 0.0456(16) Uani d . 1 . .
H H9A 0.1499 -0.2338 0.2314 0.055 Uiso calc R 1 . .
H H9B 0.2247 -0.2757 0.2818 0.055 Uiso calc R 1 . .
C C10 0.1909(4) -0.3369(4) 0.1901(3) 0.0452(16) Uani d . 1 . .
H H10A 0.2421 -0.3651 0.1960 0.054 Uiso calc R 1 . .
H H10B 0.1542 -0.3756 0.2031 0.054 Uiso calc R 1 . .
C C11 0.1581(4) -0.3120(4) 0.1174(3) 0.0424(15) Uani d . 1 . .
H H11A 0.1054 -0.2872 0.1113 0.051 Uiso calc R 1 . .
H H11B 0.1523 -0.3616 0.0890 0.051 Uiso calc R 1 . .
C C12 0.2124(4) -0.2500(3) 0.0958(3) 0.0363(14) Uani d . 1 . .
H H12A 0.2642 -0.2757 0.0989 0.044 Uiso calc R 1 . .
H H12B 0.1890 -0.2335 0.0489 0.044 Uiso calc R 1 . .
C C13 0.0956(3) 0.0231(4) 0.3206(3) 0.0355(14) Uani d . 1 . .
H H13 0.1315 0.0541 0.2992 0.043 Uiso calc R 1 . .
C C14 0.1128(4) -0.0676(4) 0.3193(3) 0.058(2) Uani d . 1 . .
H H14A 0.1070 -0.0856 0.2728 0.070 Uiso calc R 1 . .
H H14B 0.0748 -0.0990 0.3372 0.070 Uiso calc R 1 . .
C C15 0.1969(5) -0.0850(5) 0.3612(3) 0.075(3) Uani d . 1 . .
H H15A 0.2347 -0.0572 0.3408 0.090 Uiso calc R 1 . .
H H15B 0.2071 -0.1450 0.3612 0.090 Uiso calc R 1 . .
C C16 0.2102(4) -0.0556(4) 0.4323(3) 0.0522(18) Uani d . 1 . .
H H16A 0.1770 -0.0882 0.4545 0.063 Uiso calc R 1 . .
H H16B 0.2659 -0.0646 0.4568 0.063 Uiso calc R 1 . .
C C17 0.1905(4) 0.0337(4) 0.4347(3) 0.0576(19) Uani d . 1 . .
H H17A 0.2293 0.0667 0.4190 0.069 Uiso calc R 1 . .
H H17B 0.1946 0.0495 0.4814 0.069 Uiso calc R 1 . .
C C18 0.1067(4) 0.0541(4) 0.3914(3) 0.0529(18) Uani d . 1 . .
H H18A 0.0671 0.0281 0.4109 0.063 Uiso calc R 1 . .
H H18B 0.0984 0.1144 0.3907 0.063 Uiso calc R 1 . .
C C19 -0.1563(3) 0.1321(4) 0.1502(3) 0.0377(14) Uani d . 1 . .
H H19 -0.1338 0.1277 0.1110 0.045 Uiso calc R 1 . .
C C20 -0.2316(4) 0.0827(4) 0.1372(3) 0.0569(19) Uani d . 1 . .
H H20A -0.2504 0.0814 0.1779 0.068 Uiso calc R 1 . .
H H20B -0.2214 0.0254 0.1257 0.068 Uiso calc R 1 . .
C C21 -0.2958(4) 0.1215(5) 0.0792(4) 0.067(2) Uani d . 1 . .
H H21A -0.2797 0.1164 0.0373 0.080 Uiso calc R 1 . .
H H21B -0.3459 0.0911 0.0736 0.080 Uiso calc R 1 . .
C C22 -0.3088(4) 0.2124(5) 0.0924(3) 0.059(2) Uani d . 1 . .
H H22A -0.3308 0.2171 0.1313 0.071 Uiso calc R 1 . .
H H22B -0.3476 0.2362 0.0534 0.071 Uiso calc R 1 . .
C C23 -0.2320(4) 0.2612(5) 0.1057(4) 0.067(2) Uani d . 1 . .
H H23A -0.2417 0.3190 0.1163 0.080 Uiso calc R 1 . .
H H23B -0.2126 0.2611 0.0652 0.080 Uiso calc R 1 . .
C C24 -0.1693(4) 0.2231(4) 0.1640(3) 0.060(2) Uani d . 1 . .
H H24A -0.1192 0.2536 0.1705 0.072 Uiso calc R 1 . .
H H24B -0.1866 0.2279 0.2054 0.072 Uiso calc R 1 . .
C C25 0.0102(3) 0.3765(3) 0.0798(2) 0.0300(12) Uani d . 1 . .
H H25 -0.0011 0.3242 0.1008 0.036 Uiso calc R 1 . .
C C26 0.0764(4) 0.4224(4) 0.1279(3) 0.0488(17) Uani d . 1 . .
H H26A 0.0917 0.4709 0.1053 0.059 Uiso calc R 1 . .
H H26B 0.1229 0.3860 0.1421 0.059 Uiso calc R 1 . .
C C27 0.0508(4) 0.4510(4) 0.1893(3) 0.0571(19) Uani d . 1 . .
H H27A 0.0401 0.4023 0.2142 0.069 Uiso calc R 1 . .
H H27B 0.0939 0.4829 0.2191 0.069 Uiso calc R 1 . .
C C28 -0.0226(4) 0.5040(4) 0.1685(3) 0.0576(19) Uani d . 1 . .
H H28A -0.0104 0.5550 0.1473 0.069 Uiso calc R 1 . .
H H28B -0.0395 0.5198 0.2085 0.069 Uiso calc R 1 . .
C C29 -0.0891(4) 0.4587(5) 0.1203(3) 0.0572(19) Uani d . 1 . .
H H29A -0.1349 0.4961 0.1055 0.069 Uiso calc R 1 . .
H H29B -0.1056 0.4112 0.1433 0.069 Uiso calc R 1 . .
C C30 -0.0640(4) 0.4278(4) 0.0592(3) 0.0475(17) Uani d . 1 . .
H H30A -0.1069 0.3943 0.0308 0.057 Uiso calc R 1 . .
H H30B -0.0547 0.4755 0.0327 0.057 Uiso calc R 1 . .
C C31 0.1190(3) 0.2382(3) -0.1037(3) 0.0325(13) Uani d . 1 . .
H H31 0.1306 0.1845 -0.0797 0.039 Uiso calc R 1 . .
C C32 0.1948(4) 0.2791(5) -0.1067(3) 0.0566(19) Uani d . 1 . .
H H32A 0.2296 0.2855 -0.0610 0.068 Uiso calc R 1 . .
H H32B 0.1836 0.3346 -0.1266 0.068 Uiso calc R 1 . .
C C33 0.2373(4) 0.2259(6) -0.1494(3) 0.073(3) Uani d . 1 . .
H H33A 0.2859 0.2542 -0.1528 0.088 Uiso calc R 1 . .
H H33B 0.2525 0.1720 -0.1275 0.088 Uiso calc R 1 . .
C C34 0.1837(4) 0.2124(4) -0.2182(3) 0.0527(18) Uani d . 1 . .
H H34A 0.2102 0.1761 -0.2437 0.063 Uiso calc R 1 . .
H H34B 0.1732 0.2659 -0.2417 0.063 Uiso calc R 1 . .
C C35 0.1063(4) 0.1737(4) -0.2154(3) 0.0487(17) Uani d . 1 . .
H H35A 0.1163 0.1176 -0.1966 0.058 Uiso calc R 1 . .
H H35B 0.0715 0.1688 -0.2612 0.058 Uiso calc R 1 . .
C C36 0.0644(4) 0.2243(4) -0.1731(3) 0.0435(15) Uani d . 1 . .
H H36A 0.0165 0.1949 -0.1695 0.052 Uiso calc R 1 . .
H H36B 0.0482 0.2781 -0.1948 0.052 Uiso calc R 1 . .
C C37 -0.1281(4) 0.0160(5) 0.3588(4) 0.064(2) Uani d . 1 . .
H H37 -0.1011 0.0256 0.3229 0.076 Uiso calc R 1 . .
C C38 0.4958(5) -0.1224(5) 0.1392(4) 0.071(2) Uani d P 0.856(5) A 1
H H38 0.4554 -0.0923 0.1559 0.085 Uiso calc PR 0.856(5) A 1
Cl Cl4 0.4746(2) -0.1106(3) 0.05662(14) 0.168(3) Uani d P 0.856(5) A 1
Cl Cl5 0.5038(4) -0.2183(3) 0.1697(3) 0.192(3) Uani d P 0.856(5) A 1
Cl Cl6 0.5910(2) -0.0755(3) 0.1749(3) 0.165(2) Uani d P 0.856(5) A 1
C C38A 0.4958(5) -0.1224(5) 0.1392(4) 0.071(2) Uani d P 0.144(5) A 2
H H38A 0.4553 -0.0930 0.1563 0.085 Uiso calc PR 0.144(5) A 2
Cl Cl4A 0.5495(17) -0.0605(16) 0.1121(14) 0.137(10) Uiso d P 0.144(5) A 2
Cl Cl5A 0.4525(13) -0.2121(15) 0.0843(11) 0.126(9) Uiso d P 0.144(5) A 2
Cl Cl6A 0.5559(15) -0.1651(18) 0.1941(11) 0.122(8) Uiso d P 0.144(5) A 2

loop_
_atom_site_aniso_label
_atom_site_aniso_U_11
_atom_site_aniso_U_22
_atom_site_aniso_U_33
_atom_site_aniso_U_12
_atom_site_aniso_U_13
_atom_site_aniso_U_23
Bi 0.02537(11) 0.02854(11) 0.02907(11) 0.00645(10) 0.01259(8) 0.00804(9)
Cl1 0.0632(15) 0.123(2) 0.117(2) 0.0051(14) 0.0344(13) 0.0186(16)
Cl2 0.109(2) 0.0779(17) 0.141(2) 0.0090(15) 0.0490(17) -0.0308(15)
Cl3 0.0877(17) 0.0618(14) 0.133(2) 0.0139(12) 0.0461(15) 0.0245(13)
S1 0.0354(8) 0.0356(8) 0.0286(7) 0.0031(7) 0.0073(6) -0.0041(6)
S2 0.0397(9) 0.0394(9) 0.0279(8) 0.0007(7) 0.0045(6) -0.0029(6)
S3 0.0364(8) 0.0326(8) 0.0375(8) -0.0007(7) 0.0116(7) 0.0024(6)
S4 0.0394(9) 0.0375(9) 0.0446(9) -0.0057(7) 0.0157(7) -0.0036(7)
S5 0.0257(7) 0.0397(9) 0.0360(8) 0.0006(6) 0.0045(6) 0.0020(6)
S6 0.0305(8) 0.0371(9) 0.0380(8) -0.0041(7) 0.0012(6) 0.0055(6)
P1 0.0240(7) 0.0270(8) 0.0305(8) 0.0033(6) 0.0097(6) -0.0004(6)
P2 0.0242(7) 0.0368(9) 0.0288(8) 0.0034(6) 0.0108(6) 0.0052(6)
P3 0.0293(8) 0.0277(8) 0.0254(7) 0.0025(6) 0.0090(6) 0.0053(6)
O1 0.028(2) 0.030(2) 0.060(3) 0.0032(18) 0.0189(19) 0.0004(18)
O2 0.032(2) 0.025(2) 0.051(2) 0.0022(17) 0.0209(18) 0.0035(17)
O3 0.027(2) 0.052(3) 0.033(2) 0.0069(19) 0.0115(17) 0.0143(18)
O4 0.028(2) 0.062(3) 0.033(2) 0.010(2) 0.0117(17) 0.0090(19)
O5 0.041(2) 0.031(2) 0.030(2) 0.0098(18) 0.0124(17) 0.0039(16)
O6 0.052(3) 0.029(2) 0.029(2) 0.0068(19) 0.0192(18) 0.0093(16)
C1 0.032(3) 0.034(3) 0.057(4) 0.005(3) 0.019(3) 0.006(3)
C2 0.067(5) 0.057(5) 0.043(4) -0.023(4) -0.003(3) 0.001(3)
C3 0.097(7) 0.086(7) 0.073(6) -0.047(6) 0.026(5) -0.016(5)
C4 0.059(5) 0.046(4) 0.073(5) -0.027(4) 0.024(4) -0.006(4)
C5 0.062(5) 0.053(5) 0.077(5) -0.003(4) 0.025(4) 0.020(4)
C6 0.047(4) 0.059(5) 0.053(4) -0.018(4) 0.009(3) 0.009(3)
C7 0.031(3) 0.029(3) 0.031(3) 0.005(3) 0.008(2) 0.007(2)
C8 0.043(4) 0.029(3) 0.038(3) -0.002(3) 0.004(3) -0.003(2)
C9 0.058(4) 0.047(4) 0.030(3) 0.000(3) 0.008(3) 0.012(3)
C10 0.046(4) 0.037(4) 0.044(4) -0.005(3) -0.004(3) 0.010(3)
C11 0.051(4) 0.038(4) 0.033(3) -0.006(3) 0.002(3) 0.001(3)
C12 0.045(4) 0.037(4) 0.026(3) 0.007(3) 0.010(3) 0.003(2)
C13 0.024(3) 0.049(4) 0.034(3) 0.006(3) 0.008(2) 0.013(3)
C14 0.062(5) 0.059(5) 0.045(4) 0.028(4) 0.000(3) -0.010(3)
C15 0.072(6) 0.082(6) 0.060(5) 0.041(5) -0.002(4) -0.007(4)
C16 0.048(4) 0.062(5) 0.041(4) 0.009(4) 0.002(3) 0.015(3)
C17 0.054(5) 0.059(5) 0.048(4) 0.006(4) -0.007(3) -0.002(3)
C18 0.061(5) 0.049(4) 0.042(4) 0.016(4) 0.003(3) -0.006(3)
C19 0.028(3) 0.054(4) 0.031(3) 0.013(3) 0.007(2) 0.001(3)
C20 0.043(4) 0.057(5) 0.064(5) 0.000(4) 0.002(3) 0.001(3)
C21 0.048(5) 0.078(6) 0.061(5) 0.013(4) -0.007(4) -0.008(4)
C22 0.039(4) 0.088(6) 0.048(4) 0.021(4) 0.007(3) -0.006(4)
C23 0.051(5) 0.067(5) 0.078(5) 0.027(4) 0.009(4) 0.007(4)
C24 0.042(4) 0.066(5) 0.065(5) 0.012(4) 0.002(3) -0.003(4)
C25 0.038(3) 0.029(3) 0.025(3) 0.000(3) 0.014(2) 0.002(2)
C26 0.045(4) 0.049(4) 0.052(4) 0.003(3) 0.011(3) -0.015(3)
C27 0.064(5) 0.057(5) 0.046(4) -0.007(4) 0.006(4) -0.019(3)
C28 0.084(6) 0.046(4) 0.052(4) 0.004(4) 0.033(4) -0.010(3)
C29 0.052(4) 0.070(5) 0.057(4) 0.020(4) 0.027(4) -0.009(4)
C30 0.048(4) 0.058(5) 0.035(3) 0.014(3) 0.010(3) -0.002(3)
C31 0.042(3) 0.031(3) 0.031(3) 0.010(3) 0.020(3) 0.007(2)
C32 0.044(4) 0.087(6) 0.045(4) -0.015(4) 0.022(3) -0.020(4)
C33 0.046(4) 0.119(7) 0.064(5) -0.026(5) 0.032(4) -0.041(5)
C34 0.069(5) 0.050(4) 0.051(4) -0.011(4) 0.036(4) -0.006(3)
C35 0.052(4) 0.052(4) 0.042(4) -0.002(3) 0.012(3) -0.010(3)
C36 0.048(4) 0.041(4) 0.039(4) 0.005(3) 0.008(3) -0.006(3)
C37 0.057(5) 0.070(5) 0.079(5) 0.007(4) 0.046(4) 0.007(4)
C38 0.085(6) 0.075(6) 0.061(5) 0.031(5) 0.036(4) 0.021(4)
Cl4 0.155(4) 0.306(6) 0.0452(17) 0.141(4) 0.0328(18) 0.015(2)
Cl5 0.226(6) 0.101(3) 0.272(6) 0.020(4) 0.104(5) 0.097(4)
Cl6 0.087(3) 0.167(4) 0.227(5) 0.005(3) 0.017(3) -0.089(4)
C38A 0.085(6) 0.075(6) 0.061(5) 0.031(5) 0.036(4) 0.021(4)

loop_
_atom_type_symbol
_atom_type_description
_atom_type_scat_dispersion_real
_atom_type_scat_dispersion_imag
_atom_type_scat_source
C C 0.0033 0.0016 'International Tables Vol C Tables 4.2.6.8 and 6.1.1.4'
H H 0.0000 0.0000 'International Tables Vol C Tables 4.2.6.8 and 6.1.1.4'
Bi Bi -4.1077 10.2566 'International Tables Vol C Tables 4.2.6.8 and 6.1.1.4'
O O 0.0106 0.0060 'International Tables Vol C Tables 4.2.6.8 and 6.1.1.4'
P P 0.1023 0.0942 'International Tables Vol C Tables 4.2.6.8 and 6.1.1.4'
S S 0.1246 0.1234 'International Tables Vol C Tables 4.2.6.8 and 6.1.1.4'
Cl Cl 0.1484 0.1585 'International Tables Vol C Tables 4.2.6.8 and 6.1.1.4'

loop_
_geom_angle_atom_site_label_1
_geom_angle_atom_site_label_2
_geom_angle_atom_site_label_3
_geom_angle
_geom_angle_publ_flag
S1 Bi S2 72.54(4) y
S1 Bi S3 90.46(4) y
S1 Bi S4 93.65(4) y
S1 Bi S5 94.64(4) y
S1 Bi S6 166.04(4) y
S2 Bi S3 162.71(4) y
S2 Bi S4 104.59(5) y
S2 Bi S5 94.72(4) y
S2 Bi S6 102.40(4) y
S3 Bi S4 72.67(4) y
S3 Bi S5 89.65(4) y
S3 Bi S6 94.87(4) y
S4 Bi S5 160.51(4) y
S4 Bi S6 100.25(4) y
S5 Bi S6 72.54(4) y
Bi S1 P1 88.65(6) y
Bi S2 P1 86.21(6) y
Bi S3 P2 88.87(6) y
Bi S4 P2 86.89(7) y
Bi S5 P3 88.90(6) y
Bi S6 P3 87.63(6) y
O1 P1 O2 96.6(2) ?
O1 P1 S2 112.71(16) ?
O2 P1 S2 112.66(16) ?
O1 P1 S1 110.41(16) ?
O2 P1 S1 111.29(16) ?
S2 P1 S1 112.22(9) ?
O3 P2 O4 95.8(2) ?
O3 P2 S4 113.58(17) ?
O4 P2 S4 111.77(17) ?
O3 P2 S3 110.90(17) ?
O4 P2 S3 112.39(18) ?
S4 P2 S3 111.52(9) ?
O5 P3 O6 95.89(19) ?
O5 P3 S6 113.07(16) ?
O6 P3 S6 112.95(16) ?
O5 P3 S5 111.76(16) ?
O6 P3 S5 111.62(16) ?
S6 P3 S5 110.81(9) ?
C1 O1 P1 120.9(3) ?
C7 O2 P1 119.3(3) ?
C13 O3 P2 123.3(3) ?
C19 O4 P2 121.6(3) ?
C25 O5 P3 123.9(3) ?
C31 O6 P3 121.8(3) ?
C6 C1 O1 109.5(5) ?
C6 C1 C2 112.2(5) ?
O1 C1 C2 107.5(5) ?
C6 C1 H1 109.2 ?
O1 C1 H1 109.2 ?
C2 C1 H1 109.2 ?
C1 C2 C3 110.0(6) ?
C1 C2 H2A 109.7 ?
C3 C2 H2A 109.7 ?
C1 C2 H2B 109.7 ?
C3 C2 H2B 109.7 ?
H2A C2 H2B 108.2 ?
C2 C3 C4 112.0(6) ?
C2 C3 H3A 109.2 ?
C4 C3 H3A 109.2 ?
C2 C3 H3B 109.2 ?
C4 C3 H3B 109.2 ?
H3A C3 H3B 107.9 ?
C3 C4 C5 110.1(6) ?
C3 C4 H4A 109.6 ?
C5 C4 H4A 109.6 ?
C3 C4 H4B 109.6 ?
C5 C4 H4B 109.6 ?
H4A C4 H4B 108.2 ?
C6 C5 C4 111.9(6) ?
C6 C5 H5A 109.2 ?
C4 C5 H5A 109.2 ?
C6 C5 H5B 109.2 ?
C4 C5 H5B 109.2 ?
H5A C5 H5B 107.9 ?
C1 C6 C5 110.5(6) ?
C1 C6 H6A 109.6 ?
C5 C6 H6A 109.6 ?
C1 C6 H6B 109.6 ?
C5 C6 H6B 109.6 ?
H6A C6 H6B 108.1 ?
O2 C7 C12 108.7(4) ?
O2 C7 C8 108.2(4) ?
C12 C7 C8 112.0(4) ?
O2 C7 H7 109.3 ?
C12 C7 H7 109.3 ?
C8 C7 H7 109.3 ?
C7 C8 C9 109.6(5) ?
C7 C8 H8A 109.8 ?
C9 C8 H8A 109.8 ?
C7 C8 H8B 109.8 ?
C9 C8 H8B 109.8 ?
H8A C8 H8B 108.2 ?
C8 C9 C10 111.3(5) ?
C8 C9 H9A 109.4 ?
C10 C9 H9A 109.4 ?
C8 C9 H9B 109.4 ?
C10 C9 H9B 109.4 ?
H9A C9 H9B 108.0 ?
C11 C10 C9 109.7(5) ?
C11 C10 H10A 109.7 ?
C9 C10 H10A 109.7 ?
C11 C10 H10B 109.7 ?
C9 C10 H10B 109.7 ?
H10A C10 H10B 108.2 ?
C10 C11 C12 111.4(5) ?
C10 C11 H11A 109.4 ?
C12 C11 H11A 109.4 ?
C10 C11 H11B 109.4 ?
C12 C11 H11B 109.4 ?
H11A C11 H11B 108.0 ?
C7 C12 C11 109.4(4) ?
C7 C12 H12A 109.8 ?
C11 C12 H12A 109.8 ?
C7 C12 H12B 109.8 ?
C11 C12 H12B 109.8 ?
H12A C12 H12B 108.2 ?
O3 C13 C14 110.0(5) ?
O3 C13 C18 107.2(5) ?
C14 C13 C18 111.5(5) ?
O3 C13 H13 109.3 ?
C14 C13 H13 109.3 ?
C18 C13 H13 109.3 ?
C13 C14 C15 109.8(6) ?
C13 C14 H14A 109.7 ?
C15 C14 H14A 109.7 ?
C13 C14 H14B 109.7 ?
C15 C14 H14B 109.7 ?
H14A C14 H14B 108.2 ?
C14 C15 C16 112.0(6) ?
C14 C15 H15A 109.2 ?
C16 C15 H15A 109.2 ?
C14 C15 H15B 109.2 ?
C16 C15 H15B 109.2 ?
H15A C15 H15B 107.9 ?
C17 C16 C15 111.2(5) ?
C17 C16 H16A 109.4 ?
C15 C16 H16A 109.4 ?
C17 C16 H16B 109.4 ?
C15 C16 H16B 109.4 ?
H16A C16 H16B 108.0 ?
C16 C17 C18 112.5(6) ?
C16 C17 H17A 109.1 ?
C18 C17 H17A 109.1 ?
C16 C17 H17B 109.1 ?
C18 C17 H17B 109.1 ?
H17A C17 H17B 107.8 ?
C13 C18 C17 110.6(5) ?
C13 C18 H18A 109.5 ?
C17 C18 H18A 109.5 ?
C13 C18 H18B 109.5 ?
C17 C18 H18B 109.5 ?
H18A C18 H18B 108.1 ?
O4 C19 C20 107.9(5) ?
O4 C19 C24 108.3(5) ?
C20 C19 C24 112.1(5) ?
O4 C19 H19 109.5 ?
C20 C19 H19 109.5 ?
C24 C19 H19 109.5 ?
C19 C20 C21 110.4(6) ?
C19 C20 H20A 109.6 ?
C21 C20 H20A 109.6 ?
C19 C20 H20B 109.6 ?
C21 C20 H20B 109.6 ?
H20A C20 H20B 108.1 ?
C22 C21 C20 111.4(6) ?
C22 C21 H21A 109.4 ?
C20 C21 H21A 109.4 ?
C22 C21 H21B 109.4 ?
C20 C21 H21B 109.4 ?
H21A C21 H21B 108.0 ?
C21 C22 C23 111.4(6) ?
C21 C22 H22A 109.4 ?
C23 C22 H22A 109.4 ?
C21 C22 H22B 109.4 ?
C23 C22 H22B 109.4 ?
H22A C22 H22B 108.0 ?
C22 C23 C24 110.5(6) ?
C22 C23 H23A 109.5 ?
C24 C23 H23A 109.5 ?
C22 C23 H23B 109.5 ?
C24 C23 H23B 109.5 ?
H23A C23 H23B 108.1 ?
C19 C24 C23 110.5(6) ?
C19 C24 H24A 109.5 ?
C23 C24 H24A 109.5 ?
C19 C24 H24B 109.5 ?
C23 C24 H24B 109.5 ?
H24A C24 H24B 108.1 ?
O5 C25 C30 107.5(4) ?
O5 C25 C26 108.6(4) ?
C30 C25 C26 111.9(5) ?
O5 C25 H25 109.6 ?
C30 C25 H25 109.6 ?
C26 C25 H25 109.6 ?
C25 C26 C27 110.7(5) ?
C25 C26 H26A 109.5 ?
C27 C26 H26A 109.5 ?
C25 C26 H26B 109.5 ?
C27 C26 H26B 109.5 ?
H26A C26 H26B 108.1 ?
C28 C27 C26 110.5(5) ?
C28 C27 H27A 109.6 ?
C26 C27 H27A 109.6 ?
C28 C27 H27B 109.6 ?
C26 C27 H27B 109.6 ?
H27A C27 H27B 108.1 ?
C27 C28 C29 111.4(6) ?
C27 C28 H28A 109.3 ?
C29 C28 H28A 109.3 ?
C27 C28 H28B 109.3 ?
C29 C28 H28B 109.3 ?
H28A C28 H28B 108.0 ?
C28 C29 C30 111.4(6) ?
C28 C29 H29A 109.4 ?
C30 C29 H29A 109.4 ?
C28 C29 H29B 109.4 ?
C30 C29 H29B 109.4 ?
H29A C29 H29B 108.0 ?
C25 C30 C29 111.2(5) ?
C25 C30 H30A 109.4 ?
C29 C30 H30A 109.4 ?
C25 C30 H30B 109.4 ?
C29 C30 H30B 109.4 ?
H30A C30 H30B 108.0 ?
O6 C31 C32 106.7(5) ?
O6 C31 C36 108.9(4) ?
C32 C31 C36 111.6(5) ?
O6 C31 H31 109.8 ?
C32 C31 H31 109.8 ?
C36 C31 H31 109.8 ?
C31 C32 C33 110.0(5) ?
C31 C32 H32A 109.7 ?
C33 C32 H32A 109.7 ?
C31 C32 H32B 109.7 ?
C33 C32 H32B 109.7 ?
H32A C32 H32B 108.2 ?
C34 C33 C32 110.3(6) ?
C34 C33 H33A 109.6 ?
C32 C33 H33A 109.6 ?
C34 C33 H33B 109.6 ?
C32 C33 H33B 109.6 ?
H33A C33 H33B 108.1 ?
C33 C34 C35 111.5(5) ?
C33 C34 H34A 109.3 ?
C35 C34 H34A 109.3 ?
C33 C34 H34B 109.3 ?
C35 C34 H34B 109.3 ?
H34A C34 H34B 108.0 ?
C34 C35 C36 112.0(5) ?
C34 C35 H35A 109.2 ?
C36 C35 H35A 109.2 ?
C34 C35 H35B 109.2 ?
C36 C35 H35B 109.2 ?
H35A C35 H35B 107.9 ?
C35 C36 C31 110.3(5) ?
C35 C36 H36A 109.6 ?
C31 C36 H36A 109.6 ?
C35 C36 H36B 109.6 ?
C31 C36 H36B 109.6 ?
H36A C36 H36B 108.1 ?
Cl1 C37 Cl2 110.8(4) ?
Cl1 C37 Cl3 109.7(4) ?
Cl2 C37 Cl3 110.1(4) ?
Cl1 C37 H37 108.7 ?
Cl2 C37 H37 108.7 ?
Cl3 C37 H37 108.7 ?
Cl5 C38 Cl4 118.1(6) ?
Cl5 C38 Cl6 105.1(5) ?
Cl4 C38 Cl6 107.7(5) ?
Cl5 C38 H38 108.5 ?
Cl4 C38 H38 108.5 ?
Cl6 C38 H38 108.5 ?
Cl6A C38A Cl4A 101.3(15) ?
Cl6A C38A Cl5A 101.2(13) ?
Cl4A C38A Cl5A 117.3(13) ?
Cl6A C38A H38A 112.0 ?
Cl4A C38A H38A 112.0 ?
Cl5A C38A H38A 112.0 ?
C38A Cl4A Cl6A 38.2(9) ?
C38A Cl6A Cl4A 40.5(10) ?

loop_
_geom_bond_atom_site_label_1
_geom_bond_atom_site_label_2
_geom_bond_distance
_geom_bond_publ_flag
Bi S1 2.7503(14) y
Bi S2 2.8445(15) y
Bi S3 2.7438(14) y
Bi S4 2.8251(15) y
Bi S5 2.7486(15) y
Bi S6 2.8060(14) y
Cl1 C37 1.741(7) ?
Cl2 C37 1.745(8) ?
Cl3 C37 1.748(7) ?
S1 P1 1.9987(19) ?
S2 P1 1.9894(19) ?
S3 P2 2.003(2) ?
S4 P2 1.989(2) ?
S5 P3 2.0049(19) ?
S6 P3 1.988(2) ?
P1 O1 1.575(4) ?
P1 O2 1.565(4) ?
P2 O3 1.576(4) ?
P2 O4 1.570(4) ?
P3 O5 1.565(4) ?
P3 O6 1.568(3) ?
O1 C1 1.467(7) ?
O2 C7 1.471(6) ?
O3 C13 1.464(6) ?
O4 C19 1.470(6) ?
O5 C25 1.471(6) ?
O6 C31 1.474(6) ?
C1 C6 1.487(8) ?
C1 C2 1.489(8) ?
C1 H1 0.9900 ?
C2 C3 1.527(9) ?
C2 H2A 0.9800 ?
C2 H2B 0.9800 ?
C3 C4 1.507(9) ?
C3 H3A 0.9800 ?
C3 H3B 0.9800 ?
C4 C5 1.509(9) ?
C4 H4A 0.9800 ?
C4 H4B 0.9800 ?
C5 C6 1.517(9) ?
C5 H5A 0.9800 ?
C5 H5B 0.9800 ?
C6 H6A 0.9800 ?
C6 H6B 0.9800 ?
C7 C12 1.514(7) ?
C7 C8 1.518(7) ?
C7 H7 0.9900 ?
C8 C9 1.518(8) ?
C8 H8A 0.9800 ?
C8 H8B 0.9800 ?
C9 C10 1.531(8) ?
C9 H9A 0.9800 ?
C9 H9B 0.9800 ?
C10 C11 1.509(7) ?
C10 H10A 0.9800 ?
C10 H10B 0.9800 ?
C11 C12 1.520(8) ?
C11 H11A 0.9800 ?
C11 H11B 0.9800 ?
C12 H12A 0.9800 ?
C12 H12B 0.9800 ?
C13 C14 1.490(8) ?
C13 C18 1.505(8) ?
C13 H13 0.9900 ?
C14 C15 1.517(9) ?
C14 H14A 0.9800 ?
C14 H14B 0.9800 ?
C15 C16 1.498(9) ?
C15 H15A 0.9800 ?
C15 H15B 0.9800 ?
C16 C17 1.480(9) ?
C16 H16A 0.9800 ?
C16 H16B 0.9800 ?
C17 C18 1.533(8) ?
C17 H17A 0.9800 ?
C17 H17B 0.9800 ?
C18 H18A 0.9800 ?
C18 H18B 0.9800 ?
C19 C20 1.497(9) ?
C19 C24 1.518(9) ?
C19 H19 0.9900 ?
C20 C21 1.537(9) ?
C20 H20A 0.9800 ?
C20 H20B 0.9800 ?
C21 C22 1.514(9) ?
C21 H21A 0.9800 ?
C21 H21B 0.9800 ?
C22 C23 1.513(9) ?
C22 H22A 0.9800 ?
C22 H22B 0.9800 ?
C23 C24 1.522(9) ?
C23 H23A 0.9800 ?
C23 H23B 0.9800 ?
C24 H24A 0.9800 ?
C24 H24B 0.9800 ?
C25 C30 1.496(8) ?
C25 C26 1.502(8) ?
C25 H25 0.9900 ?
C26 C27 1.521(8) ?
C26 H26A 0.9800 ?
C26 H26B 0.9800 ?
C27 C28 1.503(9) ?
C27 H27A 0.9800 ?
C27 H27B 0.9800 ?
C28 C29 1.501(9) ?
C28 H28A 0.9800 ?
C28 H28B 0.9800 ?
C29 C30 1.524(8) ?
C29 H29A 0.9800 ?
C29 H29B 0.9800 ?
C30 H30A 0.9800 ?
C30 H30B 0.9800 ?
C31 C32 1.493(8) ?
C31 C36 1.510(7) ?
C31 H31 0.9900 ?
C32 C33 1.551(9) ?
C32 H32A 0.9800 ?
C32 H32B 0.9800 ?
C33 C34 1.493(8) ?
C33 H33A 0.9800 ?
C33 H33B 0.9800 ?
C34 C35 1.501(8) ?
C34 H34A 0.9800 ?
C34 H34B 0.9800 ?
C35 C36 1.514(8) ?
C35 H35A 0.9800 ?
C35 H35B 0.9800 ?
C36 H36A 0.9800 ?
C36 H36B 0.9800 ?
C37 H37 0.9900 ?
C38 Cl5 1.657(8) ?
C38 Cl4 1.655(7) ?
C38 Cl6 1.794(9) ?
C38 H38 0.9900 ?
C38A Cl6A 1.49(2) ?
C38A Cl4A 1.57(3) ?
C38A Cl5A 1.86(2) ?
C38A H38A 0.9900 ?
Cl4A Cl6A 2.37(4) ?

loop_
_geom_hbond_atom_site_label_D
_geom_hbond_atom_site_label_H
_geom_hbond_atom_site_label_A
_geom_hbond_site_symmetry_A
_geom_hbond_distance_DH
_geom_hbond_distance_HA
_geom_hbond_distance_DA
_geom_hbond_angle_DHA
_geom_hbond_publ_flag
C37 H37 O3 1_555 0.99 2.34 3.254(8) 152 y
C37 H37 O4 1_555 0.99 2.60 3.489(9) 149 y
C38 H38 O1 1_555 0.99 2.60 3.365(9) 134 y
C38 H38 O2 1_555 0.99 2.99 3.699(10) 129 y
C6 H6B Cl4 3_655 0.98 2.97 3.709(8) 133 y
C11 H11A S6 3_555 0.98 2.87 3.576(7) 130 y

loop_
_geom_torsion_atom_site_label_1
_geom_torsion_atom_site_label_2
_geom_torsion_atom_site_label_3
_geom_torsion_atom_site_label_4
_geom_torsion
S3 Bi S1 P1 -179.28(7)
S5 Bi S1 P1 -89.60(7)
S6 Bi S1 P1 -66.7(2)
S4 Bi S1 P1 108.05(7)
S2 Bi S1 P1 3.90(6)
S3 Bi S2 P1 -14.70(18)
S5 Bi S2 P1 89.46(6)
S1 Bi S2 P1 -3.93(6)
S6 Bi S2 P1 162.60(6)
S4 Bi S2 P1 -93.18(7)
S5 Bi S3 P2 173.14(6)
S1 Bi S3 P2 -92.22(6)
S6 Bi S3 P2 100.70(6)
S4 Bi S3 P2 1.46(6)
S2 Bi S3 P2 -81.94(16)
S3 Bi S4 P2 -1.47(6)
S5 Bi S4 P2 -27.15(16)
S1 Bi S4 P2 87.88(7)
S6 Bi S4 P2 -93.41(7)
S2 Bi S4 P2 160.77(6)
S3 Bi S5 P3 -93.18(6)
S1 Bi S5 P3 176.39(6)
S6 Bi S5 P3 2.04(6)
S4 Bi S5 P3 -68.74(14)
S2 Bi S5 P3 103.57(6)
S3 Bi S6 P3 86.04(7)
S5 Bi S6 P3 -2.06(6)
S1 Bi S6 P3 -26.1(2)
S4 Bi S6 P3 159.27(6)
S2 Bi S6 P3 -93.16(7)
Bi S2 P1 O1 -119.83(17)
Bi S2 P1 O2 132.12(16)
Bi S2 P1 S1 5.57(9)
Bi S1 P1 O1 120.90(16)
Bi S1 P1 O2 -133.04(16)
Bi S1 P1 S2 -5.75(9)
Bi S4 P2 O3 -124.14(16)
Bi S4 P2 O4 128.82(17)
Bi S4 P2 S3 2.06(9)
Bi S3 P2 O3 125.54(16)
Bi S3 P2 O4 -128.53(16)
Bi S3 P2 S4 -2.12(9)
Bi S6 P3 O5 -123.49(15)
Bi S6 P3 O6 128.97(16)
Bi S6 P3 S5 2.88(8)
Bi S5 P3 O5 124.15(16)
Bi S5 P3 O6 -129.77(16)
Bi S5 P3 S6 -2.94(9)
O2 P1 O1 C1 -170.4(4)
S2 P1 O1 C1 71.7(4)
S1 P1 O1 C1 -54.7(4)
O1 P1 O2 C7 172.3(4)
S2 P1 O2 C7 -69.7(4)
S1 P1 O2 C7 57.4(4)
O4 P2 O3 C13 -166.6(4)
S4 P2 O3 C13 76.6(4)
S3 P2 O3 C13 -49.9(5)
O3 P2 O4 C19 -178.8(4)
S4 P2 O4 C19 -60.5(4)
S3 P2 O4 C19 65.8(4)
O6 P3 O5 C25 -180.0(4)
S6 P3 O5 C25 62.0(4)
S5 P3 O5 C25 -63.9(4)
O5 P3 O6 C31 172.5(4)
S6 P3 O6 C31 -69.4(4)
S5 P3 O6 C31 56.2(4)
P1 O1 C1 C6 -109.8(5)
P1 O1 C1 C2 128.1(5)
C6 C1 C2 C3 56.7(8)
O1 C1 C2 C3 177.2(6)
C1 C2 C3 C4 -55.7(9)
C2 C3 C4 C5 54.7(9)
C3 C4 C5 C6 -54.7(9)
O1 C1 C6 C5 -176.3(5)
C2 C1 C6 C5 -57.0(8)
C4 C5 C6 C1 55.8(8)
P1 O2 C7 C12 127.6(4)
P1 O2 C7 C8 -110.6(4)
O2 C7 C8 C9 -176.7(4)
C12 C7 C8 C9 -56.9(6)
C7 C8 C9 C10 56.4(6)
C8 C9 C10 C11 -57.3(7)
C9 C10 C11 C12 57.9(7)
O2 C7 C12 C11 176.7(4)
C8 C7 C12 C11 57.3(6)
C10 C11 C12 C7 -57.7(7)
P2 O3 C13 C14 -100.2(5)
P2 O3 C13 C18 138.3(4)
O3 C13 C14 C15 -176.2(5)
C18 C13 C14 C15 -57.4(8)
C13 C14 C15 C16 57.1(9)
C14 C15 C16 C17 -55.2(9)
C15 C16 C17 C18 53.1(8)
O3 C13 C18 C17 176.0(5)
C14 C13 C18 C17 55.5(8)
C16 C17 C18 C13 -53.3(8)
P2 O4 C19 C20 129.6(5)
P2 O4 C19 C24 -108.9(5)
O4 C19 C20 C21 174.8(5)
C24 C19 C20 C21 55.6(7)
C19 C20 C21 C22 -54.7(8)
C20 C21 C22 C23 55.5(8)
C21 C22 C23 C24 -56.3(8)
O4 C19 C24 C23 -176.0(5)
C20 C19 C24 C23 -57.0(7)
C22 C23 C24 C19 56.3(8)
P3 O5 C25 C30 -137.0(4)
P3 O5 C25 C26 101.7(5)
O5 C25 C26 C27 174.6(5)
C30 C25 C26 C27 56.1(7)
C25 C26 C27 C28 -56.6(8)
C26 C27 C28 C29 56.7(8)
C27 C28 C29 C30 -55.4(8)
O5 C25 C30 C29 -173.8(5)
C26 C25 C30 C29 -54.6(7)
C28 C29 C30 C25 53.9(8)
P3 O6 C31 C32 -116.3(5)
P3 O6 C31 C36 123.1(4)
O6 C31 C32 C33 -176.3(5)
C36 C31 C32 C33 -57.4(7)
C31 C32 C33 C34 56.9(8)
C32 C33 C34 C35 -55.8(8)
C33 C34 C35 C36 55.6(8)
C34 C35 C36 C31 -54.7(7)
O6 C31 C36 C35 174.0(5)
C32 C31 C36 C35 56.4(7)
Cl5A C38A Cl4A Cl6A -109.1(15)
Cl5A C38A Cl6A Cl4A 121.1(14)
